data_7109511
loop_
_publ_author_name
'Yi Wang'
'Minjie Li'
'Yumo Zhang'
'Jin Yang'
'Shaoyin Zhu'
'Lan Sheng'
'Xudong Wang'
'Bing Yang'
'Sean Xiao-An Zhang'

_publ_section_title
;
 Stress acidulated amphoteric molecules and mechanochromism via reversible
 intermolecular proton transfer
;
_journal_name_full Chem.Commun.
_journal_page_first 6587
_journal_paper_doi 10.1039/c3cc42747a
_journal_volume 49
_journal_year 2013
_chemical_formula_sum 'C18 H16 N2 O3'
_chemical_formula_weight 308.330
_space_group_IT_number 14
_symmetry_Int_Tables_number 14
_symmetry_space_group_name_Hall '-P 2ybc'
_symmetry_space_group_name_H-M 'P 1 21/c 1'
_audit_creation_date 12-05-14
_audit_creation_method 'Created with Diamond (www.crystalimpact.com)'
_audit_update_record 12-05-14
_cell_angle_alpha 90.000(5)
_cell_angle_beta 102.223(5)
_cell_angle_gamma 90.000(5)
_cell_formula_units_Z 4
_cell_length_a 8.578(5)
_cell_length_b 17.638(5)
_cell_length_c 10.333(5)
_cell_volume 1527.9(12)
_refine_ls_R_factor_all 0.070
_cod_data_source_file c3cc42747a-1.cif
_cod_data_source_block 120415-wx01-kwq
_cod_original_sg_symbol_Hall -P_2ybc
_cod_database_code 7109511

loop_
_symmetry_equiv_pos_site_id
_symmetry_equiv_pos_as_xyz
1 'x, y, z'
2 '-x, 0.500+y, 0.500-z'
3 '-x, -y, -z'
4 'x, 0.500-y, 0.500+z'

loop_
_atom_site_aniso_label
_atom_site_aniso_U_11
_atom_site_aniso_U_22
_atom_site_aniso_U_33
_atom_site_aniso_U_12
_atom_site_aniso_U_13
_atom_site_aniso_U_23
O1 0.0334(5) 0.0673(8) 0.0424(6) -0.0011(5) 0.0098(4) -0.0102(5)
N1 0.0340(6) 0.0467(8) 0.0425(7) 0.0001(6) 0.0071(5) -0.0021(6)
O2 0.0389(7) 0.1418(16) 0.0638(9) -0.0010(8) 0.0132(6) -0.0238(9)
N2 0.0384(7) 0.0704(10) 0.0474(8) -0.0029(7) 0.0013(6) -0.0019(7)
O3 0.0499(8) 0.1568(17) 0.0609(8) -0.0212(9) -0.0066(6) -0.0233(9)
C7 0.0350(7) 0.0388(8) 0.0439(8) 0.0007(6) 0.0089(6) -0.0005(6)
C18 0.0359(7) 0.0372(8) 0.0381(8) 0.0017(6) 0.0078(6) -0.0015(6)
C11 0.0367(8) 0.0461(9) 0.0452(8) -0.0010(7) 0.0097(6) -0.0046(7)
C14 0.0393(8) 0.0506(10) 0.0484(9) 0.0020(7) 0.0127(7) 0.0011(7)
C8 0.0390(8) 0.0452(9) 0.0508(9) 0.0038(7) 0.0091(7) -0.0076(7)
C13 0.0342(7) 0.0383(8) 0.0424(8) 0.0008(6) 0.0081(6) -0.0014(6)
C12 0.0357(8) 0.0474(9) 0.0441(8) -0.0005(7) 0.0096(6) -0.0045(7)
C6 0.0382(8) 0.0399(8) 0.0411(8) -0.0013(6) 0.0064(6) 0.0007(6)
C15 0.0564(10) 0.0608(11) 0.0412(9) 0.0039(8) 0.0171(7) -0.0020(8)
C17 0.0346(7) 0.0450(9) 0.0430(8) 0.0008(7) 0.0038(6) -0.0001(7)
C4 0.0586(11) 0.0648(13) 0.0616(11) 0.0035(9) 0.0103(9) -0.0225(9)
C2 0.0428(9) 0.0623(12) 0.0591(11) -0.0069(8) -0.0013(8) -0.0025(9)
C5 0.0428(8) 0.0431(9) 0.0504(9) 0.0004(7) 0.0084(7) -0.0070(7)
C16 0.0504(9) 0.0564(11) 0.0388(8) 0.0023(8) 0.0039(7) -0.0027(7)
C1 0.0387(8) 0.0573(11) 0.0479(9) -0.0024(7) 0.0067(7) -0.0002(8)
C9 0.0486(9) 0.0807(14) 0.0567(10) -0.0018(9) 0.0185(8) -0.005(1)
C10 0.0593(11) 0.0557(12) 0.0809(13) 0.0163(9) 0.0061(10) -0.0145(10)
C3 0.0634(12) 0.0622(13) 0.0601(11) -0.0065(9) -0.0033(9) -0.0193(9)

loop_
_atom_site_label
_atom_site_type_symbol
_atom_site_fract_x
_atom_site_fract_y
_atom_site_fract_z
_atom_site_occupancy
_atom_site_symmetry_multiplicity
_atom_site_Wyckoff_symbol
_atom_site_calc_flag
_atom_site_thermal_displace_type
_atom_site_U_iso_or_equiv
O1 O 0.5520(1) 0.0892(1) 0.5219(1) 1.000 4 e d Uani 0.0474(3)
H1A H 0.4551 0.0839 0.5106 1.000 4 e calc Uiso 0.07100
N1 N 1.2948(1) 0.1201(1) 0.6684(1) 1.000 4 e d Uani 0.0412(3)
O2 O 0.2682(1) 0.0761(1) 0.3669(1) 1.000 4 e d Uani 0.0811(5)
N2 N 0.3241(2) 0.0577(1) 0.2729(1) 1.000 4 e d Uani 0.0532(4)
O3 O 0.2411(2) 0.0354(1) 0.1701(1) 1.000 4 e d Uani 0.0919(6)
C7 C 1.1444(2) 0.1286(1) 0.6695(1) 1.000 4 e d Uani 0.0391(3)
C18 C 0.5971(2) 0.0796(1) 0.4064(1) 1.000 4 e d Uani 0.0370(3)
C11 C 1.0276(2) 0.1019(1) 0.5568(2) 1.000 4 e d Uani 0.0425(4)
H11 H 1.0685 0.0775 0.4915 1.000 4 e calc Uiso 0.05100
C14 C 0.8158(2) 0.0726(1) 0.2943(2) 1.000 4 e d Uani 0.0456(4)
H14 H 0.9245 0.0759 0.2966 1.000 4 e calc Uiso 0.05500
C8 C 1.1133(2) 0.1698(1) 0.7921(2) 1.000 4 e d Uani 0.0451(4)
C13 C 0.7619(2) 0.0854(1) 0.4101(1) 1.000 4 e d Uani 0.0383(3)
C12 C 0.8695(2) 0.1076(1) 0.5340(2) 1.000 4 e d Uani 0.0423(4)
H12 H 0.8242 0.1269 0.6013 1.000 4 e calc Uiso 0.05100
C6 C 1.3830(2) 0.1531(1) 0.7864(2) 1.000 4 e d Uani 0.0400(4)
C15 C 0.7132(2) 0.0553(1) 0.1756(2) 1.000 4 e d Uani 0.0518(4)
H15 H 0.7529 0.0467 0.0998 1.000 4 e calc Uiso 0.06200
C17 C 0.4956(2) 0.0629(1) 0.2846(2) 1.000 4 e d Uani 0.0415(4)
C4 C 1.3489(2) 0.2193(1) 0.9804(2) 1.000 4 e d Uani 0.0620(5)
H4 H 1.2836 0.2394 1.0331 1.000 4 e calc Uiso 0.07400
C2 C 1.6109(2) 0.1945(1) 0.9414(2) 1.000 4 e d Uani 0.0565(5)
H2 H 1.7210 0.1990 0.9689 1.000 4 e calc Uiso 0.06800
C5 C 1.2841(2) 0.1834(1) 0.8628(2) 1.000 4 e d Uani 0.0457(4)
C16 C 0.5528(2) 0.0509(1) 0.1708(2) 1.000 4 e d Uani 0.0494(4)
H16 H 0.4826 0.0398 0.0914 1.000 4 e calc Uiso 0.05900
C1 C 1.5477(2) 0.1576(1) 0.8246(2) 1.000 4 e d Uani 0.0483(4)
H1 H 1.6132 0.1364 0.7731 1.000 4 e calc Uiso 0.05800
C9 C 1.0250(2) 0.1191(1) 0.8745(2) 1.000 4 e d Uani 0.0609(5)
H9A H 0.9171 0.1115 0.8273 1.000 4 e calc Uiso 0.09100
H9B H 1.0248 0.1432 0.9578 1.000 4 e calc Uiso 0.09100
H9C H 1.0781 0.0710 0.8899 1.000 4 e calc Uiso 0.09100
C10 C 1.0251(2) 0.2453(1) 0.7581(2) 1.000 4 e d Uani 0.0666(5)
H10A H 0.9170 0.2355 0.7133 1.000 4 e calc Uiso 0.10000
H10B H 1.0776 0.2745 0.7016 1.000 4 e calc Uiso 0.10000
H10C H 1.0255 0.2730 0.8381 1.000 4 e calc Uiso 0.10000
C3 C 1.5133(2) 0.2249(1) 1.0182(2) 1.000 4 e d Uani 0.0643(5)
H3 H 1.5586 0.2497 1.0966 1.000 4 e calc Uiso 0.07700

loop_
_atom_type_symbol
_atom_type_radius_bond
O 1.200
H 1.200
N 1.200
C 1.200
